data_2240057
loop_
_publ_author_name
'Moroz, Olesia V.'
'Trush, Viktor A.'
'Sliva, Tatiana Yu.'
'Konovalova, Irina S.'
'Amirkhanov, Vladimir M.'

_publ_section_title
;
 Crystal structure of
 {\m-6,6'-dimethoxy-2,2'-[ethane-1,2-diylbis(nitrilomethanylylidene)]diphenolato}(methanol)(nitrato)nickel(II)sodium
;
_journal_coeditor_code ZL2599
_journal_issue 11
_journal_name_full 'Acta Crystallographica Section E'
_journal_page_first 305
_journal_page_last 308
_journal_paper_doi 10.1107/S160053681402159X
_journal_volume 70
_journal_year 2014
_chemical_formula_iupac '[Na Ni (C18 H18 N2 O4) (N O3) (C H4 O)]'
_chemical_formula_moiety 'C19 H22 N3 Na Ni O8'
_chemical_formula_sum 'C19 H22 N3 Na Ni O8'
_chemical_formula_weight 502.09
_chemical_name_systematic
{\m-6,6'-Dimethoxy-2,2'-[ethane-1,2-diylbis(nitrilomethanylylidene)]diphenolato}(methanol)(nitrato)nickel(II)sodium
_space_group_crystal_system triclinic
_space_group_IT_number 2
_space_group_name_Hall '-P 1'
_space_group_name_H-M_alt 'P -1'
_symmetry_space_group_name_Hall '-P 1'
_symmetry_space_group_name_H-M 'P -1'
_atom_sites_solution_hydrogens mixed
_audit_creation_method SHELXL-2014/6
_cell_angle_alpha 95.300(10)
_cell_angle_beta 99.810(10)
_cell_angle_gamma 99.050(10)
_cell_formula_units_Z 2
_cell_length_a 7.2070(10)
_cell_length_b 11.0470(10)
_cell_length_c 13.6190(10)
_cell_measurement_reflns_used 12718
_cell_measurement_temperature 293(2)
_cell_measurement_theta_max 31.915
_cell_measurement_theta_min 2.914
_cell_volume 1047.2(2)
_computing_cell_refinement
;
DENZO/SCALEPACK (Otwinowski & Minor, 1997)
;
_computing_data_collection
;
COLLECT (Nonius, 1999)
;
_computing_data_reduction
;
DENZO/SCALEPACK (Otwinowski & Minor, 1997)
;
_computing_molecular_graphics
;
ORTEP-3 for Windows (Farrugia, 2012)
;
_computing_publication_material
;
WinGX (Farrugia, 2012)
;
_computing_structure_refinement
;
SHELXL2014 (Sheldrick, 2008)
;
_computing_structure_solution
;
SHELXS97 (Sheldrick, 2008)
;
_diffrn_ambient_temperature 293(2)
_diffrn_measured_fraction_theta_full 0.998
_diffrn_measured_fraction_theta_max 0.901
_diffrn_measurement_device_type 'Nonius KappaCCD'
_diffrn_measurement_method '\f scans and \w scans with \k offset'
_diffrn_radiation_source 'sealed X-ray tube'
_diffrn_radiation_type MoK\a
_diffrn_radiation_wavelength 0.71073
_diffrn_reflns_av_R_equivalents 0.0198
_diffrn_reflns_limit_h_max 10
_diffrn_reflns_limit_h_min -8
_diffrn_reflns_limit_k_max 15
_diffrn_reflns_limit_k_min -15
_diffrn_reflns_limit_l_max 20
_diffrn_reflns_limit_l_min -19
_diffrn_reflns_number 12718
_diffrn_reflns_theta_full 25.000
_diffrn_reflns_theta_max 31.915
_diffrn_reflns_theta_min 2.914
_exptl_absorpt_coefficient_mu 1.000
_exptl_absorpt_correction_T_max 0.8250
_exptl_absorpt_correction_T_min 0.6904
_exptl_absorpt_correction_type multi-scan
_exptl_absorpt_process_details
;
(SADABS; Sheldrick, 2003)
;
_exptl_crystal_colour white
_exptl_crystal_density_diffrn 1.592
_exptl_crystal_description block
_exptl_crystal_F_000 520
_exptl_crystal_size_max 0.4
_exptl_crystal_size_mid 0.2
_exptl_crystal_size_min 0.2
_refine_diff_density_max 0.499
_refine_diff_density_min -0.320
_refine_ls_extinction_method none
_refine_ls_goodness_of_fit_ref 0.903
_refine_ls_hydrogen_treatment constr
_refine_ls_matrix_type full
_refine_ls_number_parameters 292
_refine_ls_number_reflns 6501
_refine_ls_number_restraints 0
_refine_ls_restrained_S_all 0.903
_refine_ls_R_factor_all 0.0615
_refine_ls_R_factor_gt 0.0354
_refine_ls_shift/su_max 0.000
_refine_ls_shift/su_mean 0.000
_refine_ls_structure_factor_coef Fsqd
_refine_ls_weighting_details 'w=1/[\s^2^(Fo^2^)+(0.0431P)^2^] where P=(Fo^2^+2Fc^2^)/3'
_refine_ls_weighting_scheme calc
_refine_ls_wR_factor_gt 0.0761
_refine_ls_wR_factor_ref 0.0809
_reflns_number_gt 4324
_reflns_number_total 6501
_reflns_threshold_expression I>2\s(I)
_cod_data_source_file zl2599sup1.cf
_cod_data_source_block I
_cod_database_code 2240057
_cod_database_fobs_code 2240057
_shelx_space_group_comment
;
The symmetry employed for this shelxl refinement is uniquely defined
by the following loop, which should always be used as a source of
symmetry information in preference to the above space-group names.
They are only intended as comments.
;
_shelxl_version_number 2014/6

loop_
_space_group_symop_operation_xyz
'x, y, z'
'-x, -y, -z'

loop_
_atom_site_type_symbol
_atom_site_label
_atom_site_fract_x
_atom_site_fract_y
_atom_site_fract_z
_atom_site_U_iso_or_equiv
_atom_site_adp_type
_atom_site_calc_flag
_atom_site_occupancy
N N1 1.3085(3) 0.47914(14) 0.20473(11) 0.0500(4) Uani d 1
N N2 1.0634(2) -0.10231(12) 0.31510(10) 0.0414(3) Uani d 1
N N3 0.87587(19) -0.13606(11) 0.13663(10) 0.0384(3) Uani d 1
O O1 1.3115(2) 0.36716(13) 0.19219(14) 0.0823(5) Uani d 1
O O2 1.1514(2) 0.51204(13) 0.20629(12) 0.0692(4) Uani d 1
O O3 1.4575(2) 0.55470(16) 0.21536(12) 0.0840(5) Uani d 1
O O4 0.7094(2) 0.36010(15) 0.29641(10) 0.0708(4) Uani d 1
H H4O 0.6210 0.3784 0.2582 0.106 Uiso d 1
O O5 1.04924(18) 0.14171(10) 0.31975(8) 0.0439(3) Uani d 1
O O6 0.87634(17) 0.10986(10) 0.14652(8) 0.0401(3) Uani d 1
O O7 0.7790(2) 0.29628(11) 0.06339(9) 0.0531(3) Uani d 1
O O8 1.1398(2) 0.36213(11) 0.41444(9) 0.0539(3) Uani d 1
C C1 1.2043(2) 0.27108(16) 0.46557(12) 0.0417(4) Uani d 1
C C2 1.3145(3) 0.28976(19) 0.56084(13) 0.0504(4) Uani d 1
H H2 1.3492 0.3688 0.5958 0.060 Uiso calc 1
C C3 1.3734(3) 0.1895(2) 0.60439(14) 0.0592(5) Uani d 1
H H3 1.4487 0.2022 0.6683 0.071 Uiso calc 1
C C4 1.3227(3) 0.0743(2) 0.55493(13) 0.0554(5) Uani d 1
H H4 1.3625 0.0085 0.5856 0.067 Uiso calc 1
C C5 1.2091(2) 0.05142(16) 0.45629(12) 0.0419(4) Uani d 1
C C6 1.1504(2) 0.15157(15) 0.41092(11) 0.0380(4) Uani d 1
C C7 1.1604(3) -0.07053(17) 0.40535(13) 0.0457(4) Uani d 1
H H7 1.2019 -0.1330 0.4399 0.055 Uiso calc 1
C C8 1.0406(3) -0.23159(17) 0.27149(14) 0.0585(5) Uani d 1
H H8A 1.0011 -0.2860 0.3189 0.070 Uiso calc 1
H H8B 1.1616 -0.2488 0.2568 0.070 Uiso calc 1
C C9 0.8924(3) -0.25411(15) 0.17663(15) 0.0578(5) Uani d 1
H H9A 0.9287 -0.3105 0.1274 0.069 Uiso calc 1
H H9B 0.7699 -0.2914 0.1905 0.069 Uiso calc 1
C C10 0.7997(2) -0.13762(15) 0.04360(13) 0.0411(4) Uani d 1
H H10 0.7711 -0.2136 0.0037 0.049 Uiso calc 1
C C11 0.7552(2) -0.03232(15) -0.00347(11) 0.0366(3) Uani d 1
C C12 0.6631(3) -0.04768(17) -0.10544(12) 0.0455(4) Uani d 1
H H12 0.6384 -0.1255 -0.1424 0.055 Uiso calc 1
C C13 0.6106(3) 0.04949(18) -0.14969(12) 0.0489(4) Uani d 1
H H13 0.5500 0.0374 -0.2167 0.059 Uiso calc 1
C C14 0.6459(2) 0.16813(16) -0.09638(12) 0.0419(4) Uani d 1
H H14 0.6087 0.2342 -0.1276 0.050 Uiso calc 1
C C15 0.7366(2) 0.18574(15) 0.00292(11) 0.0372(4) Uani d 1
C C16 0.7923(2) 0.08597(14) 0.05155(11) 0.0340(3) Uani d 1
C C17 0.7114(4) 0.39946(18) 0.02595(15) 0.0719(7) Uani d 1
H H17A 0.7727 0.4218 -0.0287 0.108 Uiso calc 1
H H17B 0.7399 0.4676 0.0784 0.108 Uiso calc 1
H H17C 0.5755 0.3791 0.0027 0.108 Uiso calc 1
C C18 1.2117(4) 0.48674(18) 0.45544(16) 0.0714(7) Uani d 1
H H18A 1.1842 0.5002 0.5217 0.107 Uiso calc 1
H H18B 1.1519 0.5405 0.4136 0.107 Uiso calc 1
H H18C 1.3475 0.5039 0.4587 0.107 Uiso calc 1
C C19 0.6357(4) 0.2606(2) 0.34481(17) 0.0756(7) Uani d 1
H H19A 0.6104 0.1856 0.2994 0.113 Uiso calc 1
H H19B 0.5192 0.2755 0.3650 0.113 Uiso calc 1
H H19C 0.7275 0.2531 0.4029 0.113 Uiso calc 1
Ni Ni1 0.96567(3) 0.00143(2) 0.22924(2) 0.03524(7) Uani d 1
Na Na1 0.97774(10) 0.30835(6) 0.23162(5) 0.04288(16) Uani d 1

loop_
_atom_site_aniso_label
_atom_site_aniso_U_11
_atom_site_aniso_U_22
_atom_site_aniso_U_33
_atom_site_aniso_U_12
_atom_site_aniso_U_13
_atom_site_aniso_U_23
N1 0.0603(11) 0.0439(9) 0.0431(8) 0.0079(8) 0.0013(7) 0.0085(7)
N2 0.0517(9) 0.0324(7) 0.0464(8) 0.0153(6) 0.0169(7) 0.0103(6)
N3 0.0379(8) 0.0283(7) 0.0493(8) 0.0060(5) 0.0091(6) 0.0051(6)
O1 0.0755(12) 0.0449(9) 0.1300(14) 0.0208(8) 0.0217(10) 0.0081(9)
O2 0.0728(11) 0.0523(9) 0.0915(11) 0.0276(8) 0.0203(8) 0.0175(7)
O3 0.0702(12) 0.0779(11) 0.0851(11) -0.0239(9) -0.0063(8) 0.0156(9)
O4 0.0659(10) 0.0912(11) 0.0610(9) 0.0337(9) 0.0065(7) 0.0143(8)
O5 0.0570(8) 0.0342(6) 0.0367(6) 0.0132(5) -0.0063(5) 0.0041(5)
O6 0.0512(7) 0.0295(6) 0.0350(6) 0.0094(5) -0.0055(5) 0.0019(4)
O7 0.0809(10) 0.0335(6) 0.0400(6) 0.0180(6) -0.0087(6) 0.0025(5)
O8 0.0715(9) 0.0379(7) 0.0434(7) 0.0095(6) -0.0106(6) -0.0001(5)
C1 0.0384(10) 0.0475(10) 0.0373(8) 0.0068(7) 0.0027(7) 0.0043(7)
C2 0.0466(11) 0.0605(12) 0.0384(9) 0.0031(9) 0.0000(8) 0.0025(8)
C3 0.0523(13) 0.0792(15) 0.0418(10) 0.0118(10) -0.0052(8) 0.0112(10)
C4 0.0549(13) 0.0717(14) 0.0440(10) 0.0226(10) 0.0022(8) 0.0227(9)
C5 0.0403(10) 0.0495(10) 0.0397(9) 0.0145(8) 0.0076(7) 0.0131(7)
C6 0.0339(9) 0.0467(10) 0.0344(8) 0.0092(7) 0.0049(6) 0.0089(7)
C7 0.0502(11) 0.0501(11) 0.0467(10) 0.0230(8) 0.0145(8) 0.0231(8)
C8 0.0886(16) 0.0380(10) 0.0563(11) 0.0250(10) 0.0168(10) 0.0146(8)
C9 0.0685(14) 0.0264(9) 0.0742(13) 0.0049(8) 0.0038(10) 0.0070(8)
C10 0.0410(10) 0.0290(8) 0.0507(10) 0.0018(7) 0.0107(7) -0.0052(7)
C11 0.0338(9) 0.0360(8) 0.0386(8) 0.0031(6) 0.0076(6) 0.0006(6)
C12 0.0492(11) 0.0443(10) 0.0379(9) 0.0016(8) 0.0075(7) -0.0079(7)
C13 0.0497(11) 0.0615(12) 0.0309(8) 0.0046(9) 0.0022(7) 0.0003(8)
C14 0.0421(10) 0.0480(10) 0.0357(8) 0.0098(7) 0.0044(7) 0.0083(7)
C15 0.0378(9) 0.0377(9) 0.0352(8) 0.0079(7) 0.0036(6) 0.0043(6)
C16 0.0326(9) 0.0327(8) 0.0346(8) 0.0039(6) 0.0041(6) 0.0009(6)
C17 0.111(2) 0.0414(11) 0.0596(12) 0.0280(11) -0.0082(12) 0.0091(9)
C18 0.0865(18) 0.0455(12) 0.0671(13) 0.0025(11) -0.0136(12) -0.0035(10)
C19 0.0713(17) 0.0801(17) 0.0719(15) 0.0061(13) 0.0154(12) 0.0002(13)
Ni1 0.03972(13) 0.02768(11) 0.03891(12) 0.00921(8) 0.00475(8) 0.00648(8)
Na1 0.0529(4) 0.0312(3) 0.0421(3) 0.0085(3) 0.0013(3) 0.0039(3)

loop_
_atom_type_symbol
_atom_type_description
_atom_type_scat_dispersion_real
_atom_type_scat_dispersion_imag
_atom_type_scat_source
H H 0.0000 0.0000 'International Tables Vol C Tables 4.2.6.8 and 6.1.1.4'
N N 0.0061 0.0033 'International Tables Vol C Tables 4.2.6.8 and 6.1.1.4'
O O 0.0106 0.0060 'International Tables Vol C Tables 4.2.6.8 and 6.1.1.4'
P P 0.1023 0.0942 'International Tables Vol C Tables 4.2.6.8 and 6.1.1.4'
C C 0.0033 0.0016 'International Tables Vol C Tables 4.2.6.8 and 6.1.1.4'
Ni Ni 0.3393 1.1124 'International Tables Vol C Tables 4.2.6.8 and 6.1.1.4'
Na Na 0.0362 0.0249 'International Tables Vol C Tables 4.2.6.8 and 6.1.1.4'

loop_
_geom_angle_atom_site_label_1
_geom_angle_atom_site_label_2
_geom_angle_atom_site_label_3
_geom_angle
O3 N1 O1 120.31(19)
O3 N1 O2 121.67(18)
O1 N1 O2 118.02(17)
O3 N1 Na1 166.28(12)
O1 N1 Na1 61.59(11)
O2 N1 Na1 58.35(10)
C7 N2 C8 118.06(14)
C7 N2 Ni1 126.55(12)
C8 N2 Ni1 115.16(11)
C10 N3 C9 118.99(14)
C10 N3 Ni1 126.49(11)
C9 N3 Ni1 114.51(11)
N1 O1 Na1 93.16(12)
N1 O2 Na1 96.34(11)
C19 O4 Na1 108.10(13)
C19 O4 H4O 108.2
Na1 O4 H4O 119.0
C6 O5 Ni1 127.75(10)
C6 O5 Na1 125.60(10)
Ni1 O5 Na1 106.12(5)
C16 O6 Ni1 127.73(10)
C16 O6 Na1 123.96(9)
Ni1 O6 Na1 107.75(5)
C15 O7 C17 118.69(13)
C15 O7 Na1 118.60(9)
C17 O7 Na1 122.69(10)
C1 O8 C18 118.12(13)
C1 O8 Na1 118.85(9)
C18 O8 Na1 120.66(11)
O8 C1 C2 125.03(16)
O8 C1 C6 113.83(13)
C2 C1 C6 121.13(16)
C1 C2 C3 119.59(18)
C1 C2 H2 120.2
C3 C2 H2 120.2
C4 C3 C2 120.82(16)
C4 C3 H3 119.6
C2 C3 H3 119.6
C3 C4 C5 121.15(18)
C3 C4 H4 119.4
C5 C4 H4 119.4
C6 C5 C7 121.30(15)
C6 C5 C4 118.75(17)
C7 C5 C4 119.95(16)
O5 C6 C5 123.93(15)
O5 C6 C1 117.52(14)
C5 C6 C1 118.55(14)
N2 C7 C5 125.72(15)
N2 C7 H7 117.1
C5 C7 H7 117.1
N2 C8 C9 109.13(14)
N2 C8 H8A 109.9
C9 C8 H8A 109.9
N2 C8 H8B 109.9
C9 C8 H8B 109.9
H8A C8 H8B 108.3
N3 C9 C8 109.49(14)
N3 C9 H9A 109.8
C8 C9 H9A 109.8
N3 C9 H9B 109.8
C8 C9 H9B 109.8
H9A C9 H9B 108.2
N3 C10 C11 125.54(14)
N3 C10 H10 117.2
C11 C10 H10 117.2
C16 C11 C12 119.08(15)
C16 C11 C10 120.98(14)
C12 C11 C10 119.84(14)
C13 C12 C11 120.74(15)
C13 C12 H12 119.6
C11 C12 H12 119.6
C12 C13 C14 121.20(15)
C12 C13 H13 119.4
C14 C13 H13 119.4
C15 C14 C13 119.21(16)
C15 C14 H14 120.4
C13 C14 H14 120.4
O7 C15 C14 125.11(15)
O7 C15 C16 113.90(12)
C14 C15 C16 120.99(15)
O6 C16 C11 123.80(14)
O6 C16 C15 117.42(13)
C11 C16 C15 118.78(13)
O7 C17 H17A 109.5
O7 C17 H17B 109.5
H17A C17 H17B 109.5
O7 C17 H17C 109.5
H17A C17 H17C 109.5
H17B C17 H17C 109.5
O8 C18 H18A 109.5
O8 C18 H18B 109.5
H18A C18 H18B 109.5
O8 C18 H18C 109.5
H18A C18 H18C 109.5
H18B C18 H18C 109.5
O4 C19 Na1 46.47(10)
O4 C19 H19A 109.5
Na1 C19 H19A 79.9
O4 C19 H19B 109.5
Na1 C19 H19B 155.4
H19A C19 H19B 109.5
O4 C19 H19C 109.5
Na1 C19 H19C 87.4
H19A C19 H19C 109.5
H19B C19 H19C 109.5
O6 Ni1 N3 95.02(5)
O6 Ni1 O5 83.21(5)
N3 Ni1 O5 178.04(5)
O6 Ni1 N2 177.63(6)
N3 Ni1 N2 87.08(6)
O5 Ni1 N2 94.71(6)
O6 Ni1 Na1 41.09(3)
N3 Ni1 Na1 135.99(4)
O5 Ni1 Na1 42.30(3)
N2 Ni1 Na1 136.74(5)
O6 Na1 O5 62.62(4)
O6 Na1 O4 105.64(6)
O5 Na1 O4 102.21(5)
O6 Na1 O7 64.88(4)
O5 Na1 O7 127.21(5)
O4 Na1 O7 86.56(5)
O6 Na1 O2 139.36(6)
O5 Na1 O2 136.66(5)
O4 Na1 O2 103.03(6)
O7 Na1 O2 88.99(5)
O6 Na1 O8 125.89(5)
O5 Na1 O8 63.39(4)
O4 Na1 O8 82.22(5)
O7 Na1 O8 166.29(5)
O2 Na1 O8 85.91(5)
O6 Na1 O1 102.51(5)
O5 Na1 O1 95.38(5)
O4 Na1 O1 151.34(6)
O7 Na1 O1 100.68(6)
O2 Na1 O1 50.02(5)
O8 Na1 O1 85.75(6)
O6 Na1 N1 124.94(5)
O5 Na1 N1 114.82(5)
O4 Na1 N1 126.53(6)
O7 Na1 N1 98.99(5)
O2 Na1 N1 25.31(4)
O8 Na1 N1 81.61(5)
O1 Na1 N1 25.25(4)
O6 Na1 C19 88.26(6)
O5 Na1 C19 77.74(6)
O4 Na1 C19 25.43(6)
O7 Na1 C19 95.80(6)
O2 Na1 C19 126.74(6)
O8 Na1 C19 77.25(6)
O1 Na1 C19 162.98(6)
N1 Na1 C19 146.80(6)
O6 Na1 Ni1 31.17(3)
O5 Na1 Ni1 31.58(3)
O4 Na1 Ni1 108.42(5)
O7 Na1 Ni1 96.03(3)
O2 Na1 Ni1 148.38(4)
O8 Na1 Ni1 94.97(3)
O1 Na1 Ni1 98.44(4)
N1 Na1 Ni1 123.52(4)
C19 Na1 Ni1 83.90(5)

loop_
_geom_bond_atom_site_label_1
_geom_bond_atom_site_label_2
_geom_bond_distance
N1 O3 1.230(2)
N1 O1 1.2372(19)
N1 O2 1.246(2)
N1 Na1 2.8961(19)
N2 C7 1.293(2)
N2 C8 1.468(2)
N2 Ni1 1.8433(13)
N3 C10 1.290(2)
N3 C9 1.473(2)
N3 Ni1 1.8371(13)
O1 Na1 2.5512(19)
O2 Na1 2.4806(16)
O4 C19 1.412(3)
O4 Na1 2.3837(17)
O4 H4O 0.8151
O5 C6 1.3139(18)
O5 Ni1 1.8396(11)
O5 Na1 2.3644(12)
O6 C16 1.3148(17)
O6 Ni1 1.8339(10)
O6 Na1 2.3288(12)
O7 C15 1.3689(19)
O7 C17 1.412(2)
O7 Na1 2.4666(13)
O8 C1 1.371(2)
O8 C18 1.418(2)
O8 Na1 2.5364(13)
C1 C2 1.380(2)
C1 C6 1.416(2)
C2 C3 1.394(3)
C2 H2 0.9300
C3 C4 1.349(3)
C3 H3 0.9300
C4 C5 1.427(2)
C4 H4 0.9300
C5 C6 1.403(2)
C5 C7 1.420(2)
C7 H7 0.9300
C8 C9 1.503(3)
C8 H8A 0.9700
C8 H8B 0.9700
C9 H9A 0.9700
C9 H9B 0.9700
C10 C11 1.432(2)
C10 H10 0.9300
C11 C16 1.408(2)
C11 C12 1.416(2)
C12 C13 1.352(3)
C12 H12 0.9300
C13 C14 1.402(2)
C13 H13 0.9300
C14 C15 1.380(2)
C14 H14 0.9300
C15 C16 1.413(2)
C17 H17A 0.9600
C17 H17B 0.9600
C17 H17C 0.9600
C18 H18A 0.9600
C18 H18B 0.9600
C18 H18C 0.9600
C19 Na1 3.125(3)
C19 H19A 0.9600
C19 H19B 0.9600
C19 H19C 0.9600
Ni1 Na1 3.3749(7)

loop_
_geom_hbond_atom_site_label_D
_geom_hbond_atom_site_label_H
_geom_hbond_atom_site_label_A
_geom_hbond_site_symmetry_A
_geom_hbond_distance_DH
_geom_hbond_distance_HA
_geom_hbond_distance_DA
_geom_hbond_angle_DHA
O4 H4O O1 1_455 0.82 2.24 2.991(2) 153.9
O4 H4O O3 1_455 0.82 2.49 3.181(2) 142.7
C8 H8B O2 1_545 0.97 2.65 3.152(2) 112.2

loop_
_geom_torsion_atom_site_label_1
_geom_torsion_atom_site_label_2
_geom_torsion_atom_site_label_3
_geom_torsion_atom_site_label_4
_geom_torsion
O3 N1 O1 Na1 164.40(14)
O2 N1 O1 Na1 -15.51(17)
O3 N1 O2 Na1 -163.87(15)
O1 N1 O2 Na1 16.04(18)
C18 O8 C1 C2 9.2(3)
Na1 O8 C1 C2 171.84(14)
C18 O8 C1 C6 -169.82(18)
Na1 O8 C1 C6 -7.19(19)
O8 C1 C2 C3 -179.16(17)
C6 C1 C2 C3 -0.2(3)
C1 C2 C3 C4 -0.6(3)
C2 C3 C4 C5 0.6(3)
C3 C4 C5 C6 0.1(3)
C3 C4 C5 C7 178.98(19)
Ni1 O5 C6 C5 -1.7(2)
Na1 O5 C6 C5 -172.10(12)
Ni1 O5 C6 C1 177.62(12)
Na1 O5 C6 C1 7.2(2)
C7 C5 C6 O5 -0.5(3)
C4 C5 C6 O5 178.43(16)
C7 C5 C6 C1 -179.72(16)
C4 C5 C6 C1 -0.8(3)
O8 C1 C6 O5 0.7(2)
C2 C1 C6 O5 -178.41(16)
O8 C1 C6 C5 179.98(15)
C2 C1 C6 C5 0.9(3)
C8 N2 C7 C5 174.90(17)
Ni1 N2 C7 C5 0.6(3)
C6 C5 C7 N2 1.0(3)
C4 C5 C7 N2 -177.89(17)
C7 N2 C8 C9 168.53(17)
Ni1 N2 C8 C9 -16.6(2)
C10 N3 C9 C8 160.57(16)
Ni1 N3 C9 C8 -20.5(2)
N2 C8 C9 N3 22.7(2)
C9 N3 C10 C11 173.00(16)
Ni1 N3 C10 C11 -5.7(3)
N3 C10 C11 C16 -0.5(3)
N3 C10 C11 C12 -177.00(17)
C16 C11 C12 C13 -0.2(3)
C10 C11 C12 C13 176.39(16)
C11 C12 C13 C14 0.1(3)
C12 C13 C14 C15 0.3(3)
C17 O7 C15 C14 6.0(3)
Na1 O7 C15 C14 -172.37(14)
C17 O7 C15 C16 -173.20(18)
Na1 O7 C15 C16 8.43(19)
C13 C14 C15 O7 -179.79(16)
C13 C14 C15 C16 -0.6(3)
Ni1 O6 C16 C11 0.5(2)
Na1 O6 C16 C11 170.80(12)
Ni1 O6 C16 C15 -179.59(11)
Na1 O6 C16 C15 -9.3(2)
C12 C11 C16 O6 179.76(15)
C10 C11 C16 O6 3.2(3)
C12 C11 C16 C15 -0.2(2)
C10 C11 C16 C15 -176.70(15)
O7 C15 C16 O6 -0.1(2)
C14 C15 C16 O6 -179.34(15)
O7 C15 C16 C11 179.82(15)
C14 C15 C16 C11 0.6(2)
C16 O6 Ni1 N3 -4.68(14)
Na1 O6 Ni1 N3 -176.25(6)
C16 O6 Ni1 O5 176.15(14)
Na1 O6 Ni1 O5 4.58(6)
C16 O6 Ni1 Na1 171.57(17)
C10 N3 Ni1 O6 7.18(15)
C9 N3 Ni1 O6 -171.60(13)
C10 N3 Ni1 N2 -171.71(15)
C9 N3 Ni1 N2 9.50(13)
C10 N3 Ni1 Na1 3.64(18)
C9 N3 Ni1 Na1 -175.15(10)
C6 O5 Ni1 O6 -176.40(15)
Na1 O5 Ni1 O6 -4.48(6)
C6 O5 Ni1 N2 2.46(15)
Na1 O5 Ni1 N2 174.39(6)
C6 O5 Ni1 Na1 -171.92(17)
C7 N2 Ni1 N3 178.85(16)
C8 N2 Ni1 N3 4.44(14)
C7 N2 Ni1 O5 -1.95(16)
C8 N2 Ni1 O5 -176.35(13)
C7 N2 Ni1 Na1 3.57(19)
C8 N2 Ni1 Na1 -170.84(11)
